data_7013431
loop_
_publ_author_name
'Pennington, Dale A.'
'Hughes, David L.'
'Bochmann, Manfred'
'Lancaster, Simon J.'

_publ_section_title
;
 The synthesis, structure and catalytic activity of
 mono(salicylaldiminato) titanium complexes
;
_journal_issue 18
_journal_name_full 'Dalton Transactions'
_journal_page_first 3480
_journal_paper_doi 10.1039/b307793b
_journal_year 2003
_chemical_formula_moiety 'C23 H30 Cl7 N O Ti2'
_chemical_formula_structural '[TiCl3(mu-Cl)3TiCl{O-C6H3(tBu-6)-2-CHN-C6H3(iPr2-2,6)}]'
_chemical_formula_sum 'C23 H30 Cl7 N O Ti2'
_chemical_formula_weight 680.43
_chemical_name_common 'Compound 3b'
_space_group_IT_number 14
_symmetry_cell_setting monoclinic
_symmetry_space_group_name_Hall '-P 2yn'
_symmetry_space_group_name_H-M 'P 1 21/n 1'
_atom_sites_solution_hydrogens geom
_atom_sites_solution_primary direct
_atom_sites_solution_secondary difmap
_audit_creation_method SHELXL-97
_cell_angle_alpha 90.00
_cell_angle_beta 102.80(1)
_cell_angle_gamma 90.00
_cell_formula_units_Z 4
_cell_length_a 9.880(1)
_cell_length_b 19.315(1)
_cell_length_c 15.511(6)
_cell_measurement_temperature 140(1)
_cell_volume 2886.4(12)
_computing_cell_refinement 'DENZO/CELL (Otwinowski and Minor, 1985)'
_computing_data_collection 'MSC R-Axis-II control software'
_computing_data_reduction 'DENZO, SCALEPACK (Otwinowski and Minor, 1985)'
_computing_molecular_graphics 'ORTEP (Johnson, 1971)'
_computing_publication_material 'SHELXL (Sheldrick, 1997)'
_computing_structure_refinement 'SHELXL (Sheldrick, 1997)'
_computing_structure_solution 'SHELXS (Sheldrick, 1997)'
_diffrn_ambient_temperature 140(1)
_diffrn_measured_fraction_theta_full 0.943
_diffrn_measured_fraction_theta_max 0.943
_diffrn_measurement_device 'Rigaku R-Axis-IIc'
_diffrn_measurement_method 'image-plate oscillation photos'
_diffrn_radiation_monochromator graphite
_diffrn_radiation_source 'rotating anode'
_diffrn_radiation_type Mo-K\a
_diffrn_radiation_wavelength 0.71073
_diffrn_reflns_av_R_equivalents 0.0435
_diffrn_reflns_av_sigmaI/netI 0.0424
_diffrn_reflns_limit_h_max 11
_diffrn_reflns_limit_h_min -11
_diffrn_reflns_limit_k_max 22
_diffrn_reflns_limit_k_min -23
_diffrn_reflns_limit_l_max 18
_diffrn_reflns_limit_l_min -18
_diffrn_reflns_number 15791
_diffrn_reflns_theta_full 25.56
_diffrn_reflns_theta_max 25.56
_diffrn_reflns_theta_min 1.71
_diffrn_standards_decay_% 0
_exptl_absorpt_coefficient_mu 1.220
_exptl_absorpt_correction_type 'not applied'
_exptl_crystal_colour 'deep red,'
_exptl_crystal_density_diffrn 1.566
_exptl_crystal_density_method 'not measured'
_exptl_crystal_description 'thick plate'
_exptl_crystal_F_000 1384
_exptl_crystal_size_max 0.4
_exptl_crystal_size_mid 0.27
_exptl_crystal_size_min 0.23
_refine_diff_density_max 0.300
_refine_diff_density_min -0.453
_refine_diff_density_rms 0.063
_refine_ls_extinction_method none
_refine_ls_goodness_of_fit_ref 1.043
_refine_ls_hydrogen_treatment mixed
_refine_ls_matrix_type full
_refine_ls_number_parameters 307
_refine_ls_number_reflns 5091
_refine_ls_number_restraints 0
_refine_ls_restrained_S_all 1.043
_refine_ls_R_factor_all 0.0420
_refine_ls_R_factor_gt 0.0343
_refine_ls_shift/su_max 0.005
_refine_ls_shift/su_mean 0.000
_refine_ls_structure_factor_coef Fsqd
_refine_ls_weighting_details 'calc w=1/[\s^2^(Fo^2^)+(0.0528P)^2^+0.7236P] where P=(Fo^2^+2Fc^2^)/3'
_refine_ls_weighting_scheme calc
_refine_ls_wR_factor_gt 0.0912
_refine_ls_wR_factor_ref 0.0941
_reflns_number_gt 4308
_reflns_number_total 5091
_reflns_threshold_expression I>2sigma(I)
_cod_data_source_file b307793b.txt
_cod_data_source_block dale1
_cod_original_sg_symbol_H-M 'P 21/n'
_cod_database_code 7013431

loop_
_symmetry_equiv_pos_as_xyz
'x, y, z'
'-x+1/2, y+1/2, -z+1/2'
'-x, -y, -z'
'x-1/2, -y-1/2, z-1/2'

loop_
_atom_site_label
_atom_site_type_symbol
_atom_site_fract_x
_atom_site_fract_y
_atom_site_fract_z
_atom_site_U_iso_or_equiv
_atom_site_adp_type
_atom_site_occupancy
_atom_site_symmetry_multiplicity
_atom_site_calc_flag
_atom_site_refinement_flags
_atom_site_disorder_assembly
_atom_site_disorder_group
Ti1 Ti 0.48748(4) 0.23512(2) 0.05157(3) 0.02925(12) Uani 1 1 d . . .
Ti2 Ti 0.83005(5) 0.20370(2) 0.10730(3) 0.03549(13) Uani 1 1 d . . .
Cl3 Cl 0.37410(7) 0.26493(3) -0.08172(4) 0.04049(16) Uani 1 1 d . . .
Cl4 Cl 0.64779(6) 0.20096(3) 0.19276(4) 0.03375(15) Uani 1 1 d . . .
Cl5 Cl 0.68539(6) 0.30923(3) 0.04806(4) 0.03352(14) Uani 1 1 d . . .
Cl6 Cl 0.62823(6) 0.15181(3) -0.00416(4) 0.03790(15) Uani 1 1 d . . .
Cl7 Cl 0.94944(7) 0.21249(4) 0.00294(5) 0.04721(18) Uani 1 1 d . . .
Cl8 Cl 0.96043(7) 0.26834(3) 0.20815(5) 0.04563(17) Uani 1 1 d . . .
Cl9 Cl 0.89849(7) 0.09999(3) 0.15668(5) 0.04993(19) Uani 1 1 d . . .
O1 O 0.36764(16) 0.17877(7) 0.08728(11) 0.0313(4) Uani 1 1 d . . .
C1 C 0.3260(2) 0.16791(11) 0.16354(16) 0.0293(5) Uani 1 1 d . . .
C2 C 0.3168(2) 0.22714(11) 0.21491(17) 0.0311(5) Uani 1 1 d . . .
C20 C 0.3449(2) 0.29539(11) 0.18669(17) 0.0327(5) Uani 1 1 d . . .
H20 H 0.3146 0.3319 0.2167 0.039 Uiso 1 1 calc R . .
C3 C 0.2736(3) 0.22036(13) 0.29394(17) 0.0357(5) Uani 1 1 d . . .
H3 H 0.2649 0.2593 0.3276 0.043 Uiso 1 1 calc R . .
C4 C 0.2441(3) 0.15575(13) 0.32190(18) 0.0398(6) Uani 1 1 d . . .
H4 H 0.2184 0.1506 0.3757 0.048 Uiso 1 1 calc R . .
C5 C 0.2526(3) 0.09850(13) 0.26994(17) 0.0385(6) Uani 1 1 d . . .
H5 H 0.2302 0.0555 0.2899 0.046 Uiso 1 1 calc R . .
C6 C 0.2924(2) 0.10140(11) 0.19009(17) 0.0327(5) Uani 1 1 d . . .
C61 C 0.3024(3) 0.03652(12) 0.13434(18) 0.0370(6) Uani 1 1 d . . .
C62 C 0.2626(4) -0.02815(14) 0.1805(2) 0.0659(10) Uani 1 1 d . . .
H62A H 0.3246 -0.0332 0.2373 0.099 Uiso 1 1 calc R . .
H62B H 0.2693 -0.0683 0.1451 0.099 Uiso 1 1 calc R . .
H62C H 0.1692 -0.0235 0.1879 0.099 Uiso 1 1 calc R . .
C63 C 0.2038(3) 0.04289(15) 0.0446(2) 0.0538(8) Uani 1 1 d . . .
H63A H 0.1105 0.0479 0.0524 0.081 Uiso 1 1 calc R . .
H63B H 0.2100 0.0021 0.0104 0.081 Uiso 1 1 calc R . .
H63C H 0.2283 0.0827 0.0144 0.081 Uiso 1 1 calc R . .
C64 C 0.4502(3) 0.02784(14) 0.1232(2) 0.0544(8) Uani 1 1 d . . .
H64A H 0.5118 0.0241 0.1803 0.082 Uiso 1 1 calc R . .
H64B H 0.4757 0.0673 0.0927 0.082 Uiso 1 1 calc R . .
H64C H 0.4565 -0.0133 0.0897 0.082 Uiso 1 1 calc R . .
N2 N 0.4068(2) 0.31242(9) 0.12517(13) 0.0290(4) Uani 1 1 d . . .
C21 C 0.4163(2) 0.38714(11) 0.11099(16) 0.0301(5) Uani 1 1 d . . .
C22 C 0.3086(2) 0.41944(12) 0.05084(17) 0.0329(5) Uani 1 1 d . . .
C221 C 0.1770(3) 0.38236(12) 0.00435(17) 0.0366(6) Uani 1 1 d . . .
H221 H 0.1943 0.3324 0.0099 0.044 Uiso 1 1 calc R . .
C222 C 0.0596(3) 0.39949(14) 0.0502(2) 0.0471(7) Uani 1 1 d . . .
H22A H -0.0235 0.3761 0.0206 0.071 Uiso 1 1 calc R . .
H22B H 0.0439 0.4486 0.0482 0.071 Uiso 1 1 calc R . .
H22C H 0.0846 0.3846 0.1107 0.071 Uiso 1 1 calc R . .
C223 C 0.1349(3) 0.39979(14) -0.09421(19) 0.0459(7) Uani 1 1 d . . .
H22D H 0.0516 0.3751 -0.1205 0.069 Uiso 1 1 calc R . .
H22E H 0.2080 0.3865 -0.1226 0.069 Uiso 1 1 calc R . .
H22F H 0.1186 0.4487 -0.1014 0.069 Uiso 1 1 calc R . .
C23 C 0.3218(3) 0.49064(12) 0.03855(18) 0.0362(5) Uani 1 1 d . . .
H23 H 0.2528 0.5139 -0.0015 0.043 Uiso 1 1 calc R . .
C24 C 0.4341(3) 0.52674(12) 0.08430(18) 0.0388(6) Uani 1 1 d . . .
H24 H 0.4417 0.5739 0.0740 0.047 Uiso 1 1 calc R . .
C25 C 0.5359(3) 0.49370(12) 0.14553(18) 0.0378(6) Uani 1 1 d . . .
H25 H 0.6103 0.5193 0.1771 0.045 Uiso 1 1 calc R . .
C26 C 0.5302(2) 0.42308(11) 0.16121(17) 0.0335(5) Uani 1 1 d . . .
C261 C 0.6390(3) 0.38847(12) 0.23266(18) 0.0404(6) Uani 1 1 d . . .
H261 H 0.6450 0.3398 0.2161 0.048 Uiso 1 1 calc R . .
C262 C 0.5988(3) 0.39055(15) 0.32158(19) 0.0534(8) Uani 1 1 d . . .
H26A H 0.6696 0.3684 0.3653 0.080 Uiso 1 1 calc R . .
H26B H 0.5123 0.3667 0.3173 0.080 Uiso 1 1 calc R . .
H26C H 0.5891 0.4378 0.3383 0.080 Uiso 1 1 calc R . .
C263 C 0.7821(3) 0.42053(15) 0.2419(2) 0.0604(9) Uani 1 1 d . . .
H26D H 0.8471 0.3971 0.2879 0.091 Uiso 1 1 calc R . .
H26E H 0.7785 0.4687 0.2567 0.091 Uiso 1 1 calc R . .
H26F H 0.8112 0.4160 0.1871 0.091 Uiso 1 1 calc R . .

loop_
_atom_site_aniso_label
_atom_site_aniso_U_11
_atom_site_aniso_U_22
_atom_site_aniso_U_33
_atom_site_aniso_U_23
_atom_site_aniso_U_13
_atom_site_aniso_U_12
Ti1 0.0328(2) 0.0256(2) 0.0304(2) 0.00069(16) 0.00912(17) 0.00142(15)
Ti2 0.0344(3) 0.0345(2) 0.0389(3) 0.00716(18) 0.01088(19) 0.00537(16)
Cl3 0.0455(4) 0.0447(3) 0.0305(3) 0.0026(2) 0.0068(3) 0.0064(3)
Cl4 0.0342(3) 0.0347(3) 0.0329(3) 0.0056(2) 0.0087(2) 0.0020(2)
Cl5 0.0367(3) 0.0282(3) 0.0366(3) 0.0049(2) 0.0101(2) 0.0012(2)
Cl6 0.0432(3) 0.0311(3) 0.0414(4) -0.0034(2) 0.0137(3) 0.0045(2)
Cl7 0.0452(4) 0.0538(4) 0.0476(4) 0.0084(3) 0.0210(3) 0.0080(3)
Cl8 0.0362(3) 0.0535(4) 0.0456(4) 0.0052(3) 0.0054(3) -0.0008(3)
Cl9 0.0493(4) 0.0410(3) 0.0613(5) 0.0164(3) 0.0162(3) 0.0142(3)
O1 0.0337(9) 0.0283(8) 0.0327(9) 0.0000(6) 0.0088(7) 0.0002(6)
C1 0.0262(11) 0.0330(11) 0.0279(13) 0.0006(9) 0.0047(9) 0.0004(8)
C2 0.0304(12) 0.0308(11) 0.0325(14) 0.0014(9) 0.0078(10) 0.0014(9)
C20 0.0340(13) 0.0300(11) 0.0341(14) -0.0018(9) 0.0072(10) 0.0039(9)
C3 0.0356(13) 0.0385(13) 0.0328(14) -0.0021(10) 0.0073(10) -0.0002(9)
C4 0.0424(14) 0.0442(14) 0.0339(15) 0.0033(11) 0.0109(11) -0.0043(10)
C5 0.0417(14) 0.0373(13) 0.0363(15) 0.0051(10) 0.0084(11) -0.0056(10)
C6 0.0322(12) 0.0309(11) 0.0333(14) 0.0023(9) 0.0037(10) -0.0019(9)
C61 0.0427(14) 0.0281(11) 0.0410(16) -0.0001(10) 0.0113(11) -0.0028(9)
C62 0.109(3) 0.0321(14) 0.067(2) -0.0049(14) 0.043(2) -0.0169(15)
C63 0.0604(19) 0.0466(16) 0.0491(19) -0.0150(13) 0.0010(14) 0.0029(13)
C64 0.0496(17) 0.0334(14) 0.083(2) -0.0058(14) 0.0209(16) 0.0068(11)
N2 0.0316(10) 0.0256(9) 0.0297(11) -0.0001(7) 0.0065(8) 0.0014(7)
C21 0.0368(12) 0.0231(10) 0.0326(13) -0.0008(9) 0.0123(10) 0.0020(8)
C22 0.0367(13) 0.0304(11) 0.0344(14) 0.0007(10) 0.0138(10) 0.0053(9)
C221 0.0363(13) 0.0320(12) 0.0409(15) 0.0024(10) 0.0075(11) 0.0038(9)
C222 0.0417(15) 0.0425(14) 0.059(2) 0.0051(12) 0.0157(13) 0.0026(11)
C223 0.0435(16) 0.0483(15) 0.0430(17) 0.0031(12) 0.0034(12) 0.0034(11)
C23 0.0430(14) 0.0312(12) 0.0376(15) 0.0035(10) 0.0161(11) 0.0080(10)
C24 0.0521(16) 0.0249(11) 0.0448(16) 0.0005(10) 0.0225(12) 0.0024(10)
C25 0.0445(14) 0.0300(12) 0.0420(15) -0.0067(10) 0.0162(11) -0.0044(10)
C26 0.0392(13) 0.0290(11) 0.0338(14) -0.0039(9) 0.0118(10) 0.0011(9)
C261 0.0410(14) 0.0333(12) 0.0426(16) -0.0049(11) 0.0003(11) 0.0004(10)
C262 0.069(2) 0.0514(16) 0.0342(16) -0.0043(12) -0.0004(13) 0.0125(13)
C263 0.0486(18) 0.0470(16) 0.076(2) -0.0069(15) -0.0056(15) -0.0046(13)

loop_
_atom_type_symbol
_atom_type_description
_atom_type_scat_dispersion_real
_atom_type_scat_dispersion_imag
_atom_type_scat_source
C C 0.0033 0.0016 'International Tables Vol C Tables 4.2.6.8 and 6.1.1.4'
H H 0.0000 0.0000 'International Tables Vol C Tables 4.2.6.8 and 6.1.1.4'
N N 0.0061 0.0033 'International Tables Vol C Tables 4.2.6.8 and 6.1.1.4'
O O 0.0106 0.0060 'International Tables Vol C Tables 4.2.6.8 and 6.1.1.4'
Cl Cl 0.1484 0.1585 'International Tables Vol C Tables 4.2.6.8 and 6.1.1.4'
Ti Ti 0.2776 0.4457 'International Tables Vol C Tables 4.2.6.8 and 6.1.1.4'

loop_
_geom_angle_atom_site_label_1
_geom_angle_atom_site_label_2
_geom_angle_atom_site_label_3
_geom_angle
_geom_angle_site_symmetry_1
_geom_angle_site_symmetry_3
_geom_angle_publ_flag
O1 Ti1 N2 84.76(7) . . ?
O1 Ti1 Cl3 102.52(6) . . ?
N2 Ti1 Cl3 98.44(6) . . ?
O1 Ti1 Cl6 100.33(5) . . ?
N2 Ti1 Cl6 166.23(6) . . ?
Cl3 Ti1 Cl6 92.97(3) . . ?
O1 Ti1 Cl5 163.22(6) . . ?
N2 Ti1 Cl5 89.87(5) . . ?
Cl3 Ti1 Cl5 93.98(3) . . ?
Cl6 Ti1 Cl5 81.62(2) . . ?
O1 Ti1 Cl4 84.37(6) . . ?
N2 Ti1 Cl4 87.43(6) . . ?
Cl3 Ti1 Cl4 171.28(3) . . ?
Cl6 Ti1 Cl4 80.40(3) . . ?
Cl5 Ti1 Cl4 79.51(2) . . ?
O1 Ti1 Ti2 120.67(5) . . ?
N2 Ti1 Ti2 117.55(5) . . ?
Cl3 Ti1 Ti2 124.33(3) . . ?
Cl6 Ti1 Ti2 48.89(2) . . ?
Cl5 Ti1 Ti2 48.930(17) . . ?
Cl4 Ti1 Ti2 46.95(2) . . ?
Cl8 Ti2 Cl9 100.63(4) . . ?
Cl8 Ti2 Cl7 98.90(4) . . ?
Cl9 Ti2 Cl7 98.76(3) . . ?
Cl8 Ti2 Cl4 90.71(3) . . ?
Cl9 Ti2 Cl4 89.89(3) . . ?
Cl7 Ti2 Cl4 165.61(3) . . ?
Cl8 Ti2 Cl6 164.38(3) . . ?
Cl9 Ti2 Cl6 90.69(3) . . ?
Cl7 Ti2 Cl6 89.87(4) . . ?
Cl4 Ti2 Cl6 78.48(3) . . ?
Cl8 Ti2 Cl5 89.75(3) . . ?
Cl9 Ti2 Cl5 164.20(3) . . ?
Cl7 Ti2 Cl5 91.27(3) . . ?
Cl4 Ti2 Cl5 78.00(3) . . ?
Cl6 Ti2 Cl5 77.08(2) . . ?
Cl8 Ti2 Ti1 118.81(3) . . ?
Cl9 Ti2 Ti1 117.99(3) . . ?
Cl7 Ti2 Ti1 117.94(3) . . ?
Cl4 Ti2 Ti1 47.67(2) . . ?
Cl6 Ti2 Ti1 45.659(18) . . ?
Cl5 Ti2 Ti1 46.208(16) . . ?
Ti2 Cl4 Ti1 85.38(3) . . ?
Ti1 Cl5 Ti2 84.86(2) . . ?
Ti1 Cl6 Ti2 85.45(3) . . ?
C1 O1 Ti1 135.86(14) . . ?
O1 C1 C2 116.1(2) . . ?
O1 C1 C6 122.2(2) . . ?
C2 C1 C6 121.7(2) . . ?
C3 C2 C1 119.6(2) . . ?
C3 C2 C20 118.2(2) . . ?
C1 C2 C20 122.1(2) . . ?
N2 C20 C2 128.1(2) . . ?
N2 C20 H20 115.9 . . ?
C2 C20 H20 115.9 . . ?
C4 C3 C2 119.5(2) . . ?
C4 C3 H3 120.3 . . ?
C2 C3 H3 120.3 . . ?
C3 C4 C5 119.9(3) . . ?
C3 C4 H4 120.1 . . ?
C5 C4 H4 120.1 . . ?
C6 C5 C4 123.8(2) . . ?
C6 C5 H5 118.1 . . ?
C4 C5 H5 118.1 . . ?
C5 C6 C1 115.5(2) . . ?
C5 C6 C61 122.5(2) . . ?
C1 C6 C61 122.0(2) . . ?
C63 C61 C64 110.1(3) . . ?
C63 C61 C62 108.4(2) . . ?
C64 C61 C62 108.4(2) . . ?
C63 C61 C6 110.0(2) . . ?
C64 C61 C6 109.7(2) . . ?
C62 C61 C6 110.3(2) . . ?
C61 C62 H62A 109.5 . . ?
C61 C62 H62B 109.5 . . ?
H62A C62 H62B 109.5 . . ?
C61 C62 H62C 109.5 . . ?
H62A C62 H62C 109.5 . . ?
H62B C62 H62C 109.5 . . ?
C61 C63 H63A 109.5 . . ?
C61 C63 H63B 109.5 . . ?
H63A C63 H63B 109.5 . . ?
C61 C63 H63C 109.5 . . ?
H63A C63 H63C 109.5 . . ?
H63B C63 H63C 109.5 . . ?
C61 C64 H64A 109.5 . . ?
C61 C64 H64B 109.5 . . ?
H64A C64 H64B 109.5 . . ?
C61 C64 H64C 109.5 . . ?
H64A C64 H64C 109.5 . . ?
H64B C64 H64C 109.5 . . ?
C20 N2 C21 114.85(19) . . ?
C20 N2 Ti1 120.85(15) . . ?
C21 N2 Ti1 124.29(15) . . ?
C22 C21 C26 123.3(2) . . ?
C22 C21 N2 118.4(2) . . ?
C26 C21 N2 118.3(2) . . ?
C21 C22 C23 116.8(2) . . ?
C21 C22 C221 123.5(2) . . ?
C23 C22 C221 119.6(2) . . ?
C22 C221 C222 109.6(2) . . ?
C22 C221 C223 112.7(2) . . ?
C222 C221 C223 110.6(2) . . ?
C22 C221 H221 107.9 . . ?
C222 C221 H221 107.9 . . ?
C223 C221 H221 107.9 . . ?
C221 C222 H22A 109.5 . . ?
C221 C222 H22B 109.5 . . ?
H22A C222 H22B 109.5 . . ?
C221 C222 H22C 109.5 . . ?
H22A C222 H22C 109.5 . . ?
H22B C222 H22C 109.5 . . ?
C221 C223 H22D 109.5 . . ?
C221 C223 H22E 109.5 . . ?
H22D C223 H22E 109.5 . . ?
C221 C223 H22F 109.5 . . ?
H22D C223 H22F 109.5 . . ?
H22E C223 H22F 109.5 . . ?
C24 C23 C22 121.3(2) . . ?
C24 C23 H23 119.3 . . ?
C22 C23 H23 119.3 . . ?
C23 C24 C25 120.4(2) . . ?
C23 C24 H24 119.8 . . ?
C25 C24 H24 119.8 . . ?
C24 C25 C26 121.6(2) . . ?
C24 C25 H25 119.2 . . ?
C26 C25 H25 119.2 . . ?
C25 C26 C21 116.6(2) . . ?
C25 C26 C261 120.7(2) . . ?
C21 C26 C261 122.6(2) . . ?
C26 C261 C262 111.5(2) . . ?
C26 C261 C263 112.5(2) . . ?
C262 C261 C263 109.2(2) . . ?
C26 C261 H261 107.8 . . ?
C262 C261 H261 107.8 . . ?
C263 C261 H261 107.8 . . ?
C261 C262 H26A 109.5 . . ?
C261 C262 H26B 109.5 . . ?
H26A C262 H26B 109.5 . . ?
C261 C262 H26C 109.5 . . ?
H26A C262 H26C 109.5 . . ?
H26B C262 H26C 109.5 . . ?
C261 C263 H26D 109.5 . . ?
C261 C263 H26E 109.5 . . ?
H26D C263 H26E 109.5 . . ?
C261 C263 H26F 109.5 . . ?
H26D C263 H26F 109.5 . . ?
H26E C263 H26F 109.5 . . ?

loop_
_geom_bond_atom_site_label_1
_geom_bond_atom_site_label_2
_geom_bond_distance
_geom_bond_site_symmetry_2
_geom_bond_publ_flag
Ti1 O1 1.7843(16) . ?
Ti1 N2 2.138(2) . ?
Ti1 Cl3 2.1987(10) . ?
Ti1 Cl6 2.4091(7) . ?
Ti1 Cl5 2.4336(7) . ?
Ti1 Cl4 2.4907(10) . ?
Ti1 Ti2 3.3578(7) . ?
Ti2 Cl8 2.1845(9) . ?
Ti2 Cl9 2.1971(7) . ?
Ti2 Cl7 2.2106(10) . ?
Ti2 Cl4 2.4618(9) . ?
Ti2 Cl6 2.5381(9) . ?
Ti2 Cl5 2.5417(7) . ?
O1 C1 1.352(3) . ?
C1 C2 1.409(3) . ?
C1 C6 1.411(3) . ?
C2 C3 1.390(4) . ?
C2 C20 1.436(3) . ?
C20 N2 1.285(3) . ?
C20 H20 0.9300 . ?
C3 C4 1.374(4) . ?
C3 H3 0.9300 . ?
C4 C5 1.382(4) . ?
C4 H4 0.9300 . ?
C5 C6 1.381(4) . ?
C5 H5 0.9300 . ?
C6 C61 1.538(3) . ?
C61 C63 1.516(4) . ?
C61 C64 1.517(4) . ?
C61 C62 1.533(4) . ?
C62 H62A 0.9600 . ?
C62 H62B 0.9600 . ?
C62 H62C 0.9600 . ?
C63 H63A 0.9600 . ?
C63 H63B 0.9600 . ?
C63 H63C 0.9600 . ?
C64 H64A 0.9600 . ?
C64 H64B 0.9600 . ?
C64 H64C 0.9600 . ?
N2 C21 1.466(3) . ?
C21 C22 1.397(3) . ?
C21 C26 1.402(3) . ?
C22 C23 1.398(3) . ?
C22 C221 1.519(4) . ?
C221 C222 1.525(4) . ?
C221 C223 1.530(4) . ?
C221 H221 0.9800 . ?
C222 H22A 0.9600 . ?
C222 H22B 0.9600 . ?
C222 H22C 0.9600 . ?
C223 H22D 0.9600 . ?
C223 H22E 0.9600 . ?
C223 H22F 0.9600 . ?
C23 C24 1.368(4) . ?
C23 H23 0.9300 . ?
C24 C25 1.378(4) . ?
C24 H24 0.9300 . ?
C25 C26 1.389(3) . ?
C25 H25 0.9300 . ?
C26 C261 1.518(3) . ?
C261 C262 1.518(4) . ?
C261 C263 1.521(4) . ?
C261 H261 0.9800 . ?
C262 H26A 0.9600 . ?
C262 H26B 0.9600 . ?
C262 H26C 0.9600 . ?
C263 H26D 0.9600 . ?
C263 H26E 0.9600 . ?
C263 H26F 0.9600 . ?

loop_
_geom_torsion_atom_site_label_1
_geom_torsion_atom_site_label_2
_geom_torsion_atom_site_label_3
_geom_torsion_atom_site_label_4
_geom_torsion
_geom_torsion_site_symmetry_1
_geom_torsion_site_symmetry_2
_geom_torsion_site_symmetry_3
_geom_torsion_site_symmetry_4
_geom_torsion_publ_flag
O1 Ti1 Ti2 Cl8 -105.95(7) . . . . ?
N2 Ti1 Ti2 Cl8 -5.01(7) . . . . ?
Cl3 Ti1 Ti2 Cl8 118.81(4) . . . . ?
Cl6 Ti1 Ti2 Cl8 177.98(4) . . . . ?
Cl5 Ti1 Ti2 Cl8 57.72(4) . . . . ?
Cl4 Ti1 Ti2 Cl8 -61.20(4) . . . . ?
O1 Ti1 Ti2 Cl9 16.10(7) . . . . ?
N2 Ti1 Ti2 Cl9 117.04(7) . . . . ?
Cl3 Ti1 Ti2 Cl9 -119.14(4) . . . . ?
Cl6 Ti1 Ti2 Cl9 -59.97(4) . . . . ?
Cl5 Ti1 Ti2 Cl9 179.77(4) . . . . ?
Cl4 Ti1 Ti2 Cl9 60.85(3) . . . . ?
O1 Ti1 Ti2 Cl7 134.60(7) . . . . ?
N2 Ti1 Ti2 Cl7 -124.46(7) . . . . ?
Cl3 Ti1 Ti2 Cl7 -0.64(4) . . . . ?
Cl6 Ti1 Ti2 Cl7 58.53(4) . . . . ?
Cl5 Ti1 Ti2 Cl7 -61.72(3) . . . . ?
Cl4 Ti1 Ti2 Cl7 179.35(4) . . . . ?
O1 Ti1 Ti2 Cl4 -44.75(7) . . . . ?
N2 Ti1 Ti2 Cl4 56.19(6) . . . . ?
Cl3 Ti1 Ti2 Cl4 -179.99(3) . . . . ?
Cl6 Ti1 Ti2 Cl4 -120.82(3) . . . . ?
Cl5 Ti1 Ti2 Cl4 118.92(3) . . . . ?
O1 Ti1 Ti2 Cl6 76.07(7) . . . . ?
N2 Ti1 Ti2 Cl6 177.01(6) . . . . ?
Cl3 Ti1 Ti2 Cl6 -59.17(4) . . . . ?
Cl5 Ti1 Ti2 Cl6 -120.26(4) . . . . ?
Cl4 Ti1 Ti2 Cl6 120.82(3) . . . . ?
O1 Ti1 Ti2 Cl5 -163.67(7) . . . . ?
N2 Ti1 Ti2 Cl5 -62.74(6) . . . . ?
Cl3 Ti1 Ti2 Cl5 61.09(3) . . . . ?
Cl6 Ti1 Ti2 Cl5 120.26(4) . . . . ?
Cl4 Ti1 Ti2 Cl5 -118.92(3) . . . . ?
Cl8 Ti2 Cl4 Ti1 129.83(3) . . . . ?
Cl9 Ti2 Cl4 Ti1 -129.54(3) . . . . ?
Cl7 Ti2 Cl4 Ti1 -2.30(13) . . . . ?
Cl6 Ti2 Cl4 Ti1 -38.82(2) . . . . ?
Cl5 Ti2 Cl4 Ti1 40.24(2) . . . . ?
O1 Ti1 Cl4 Ti2 142.52(5) . . . . ?
N2 Ti1 Cl4 Ti2 -132.49(5) . . . . ?
Cl3 Ti1 Cl4 Ti2 0.05(19) . . . . ?
Cl6 Ti1 Cl4 Ti2 41.02(2) . . . . ?
Cl5 Ti1 Cl4 Ti2 -42.15(2) . . . . ?
O1 Ti1 Cl5 Ti2 56.89(19) . . . . ?
N2 Ti1 Cl5 Ti2 127.99(6) . . . . ?
Cl3 Ti1 Cl5 Ti2 -133.56(3) . . . . ?
Cl6 Ti1 Cl5 Ti2 -41.14(3) . . . . ?
Cl4 Ti1 Cl5 Ti2 40.58(2) . . . . ?
Cl8 Ti2 Cl5 Ti1 -132.20(3) . . . . ?
Cl9 Ti2 Cl5 Ti1 -0.74(13) . . . . ?
Cl7 Ti2 Cl5 Ti1 128.90(3) . . . . ?
Cl4 Ti2 Cl5 Ti1 -41.42(2) . . . . ?
Cl6 Ti2 Cl5 Ti1 39.33(3) . . . . ?
O1 Ti1 Cl6 Ti2 -121.94(6) . . . . ?
N2 Ti1 Cl6 Ti2 -11.2(2) . . . . ?
Cl3 Ti1 Cl6 Ti2 134.76(3) . . . . ?
Cl5 Ti1 Cl6 Ti2 41.17(2) . . . . ?
Cl4 Ti1 Cl6 Ti2 -39.53(2) . . . . ?
Cl8 Ti2 Cl6 Ti1 -6.59(12) . . . . ?
Cl9 Ti2 Cl6 Ti1 130.13(3) . . . . ?
Cl7 Ti2 Cl6 Ti1 -131.10(3) . . . . ?
Cl4 Ti2 Cl6 Ti1 40.39(2) . . . . ?
Cl5 Ti2 Cl6 Ti1 -39.77(2) . . . . ?
N2 Ti1 O1 C1 -42.0(2) . . . . ?
Cl3 Ti1 O1 C1 -139.54(19) . . . . ?
Cl6 Ti1 O1 C1 125.04(19) . . . . ?
Cl5 Ti1 O1 C1 29.8(3) . . . . ?
Cl4 Ti1 O1 C1 45.89(19) . . . . ?
Ti2 Ti1 O1 C1 77.0(2) . . . . ?
Ti1 O1 C1 C2 36.2(3) . . . . ?
Ti1 O1 C1 C6 -144.30(18) . . . . ?
O1 C1 C2 C3 179.5(2) . . . . ?
C6 C1 C2 C3 0.0(3) . . . . ?
O1 C1 C2 C20 2.2(3) . . . . ?
C6 C1 C2 C20 -177.3(2) . . . . ?
C3 C2 C20 N2 167.3(2) . . . . ?
C1 C2 C20 N2 -15.4(4) . . . . ?
C1 C2 C3 C4 1.7(3) . . . . ?
C20 C2 C3 C4 179.1(2) . . . . ?
C2 C3 C4 C5 -2.3(4) . . . . ?
C3 C4 C5 C6 1.3(4) . . . . ?
C4 C5 C6 C1 0.4(4) . . . . ?
C4 C5 C6 C61 179.3(2) . . . . ?
O1 C1 C6 C5 179.5(2) . . . . ?
C2 C1 C6 C5 -1.0(3) . . . . ?
O1 C1 C6 C61 0.6(3) . . . . ?
C2 C1 C6 C61 -180.0(2) . . . . ?
C5 C6 C61 C63 119.4(3) . . . . ?
C1 C6 C61 C63 -61.7(3) . . . . ?
C5 C6 C61 C64 -119.3(3) . . . . ?
C1 C6 C61 C64 59.5(3) . . . . ?
C5 C6 C61 C62 0.0(4) . . . . ?
C1 C6 C61 C62 178.8(2) . . . . ?
C2 C20 N2 C21 178.6(2) . . . . ?
C2 C20 N2 Ti1 -1.5(3) . . . . ?
O1 Ti1 N2 C20 21.13(19) . . . . ?
Cl3 Ti1 N2 C20 123.04(18) . . . . ?
Cl6 Ti1 N2 C20 -91.4(3) . . . . ?
Cl5 Ti1 N2 C20 -142.96(18) . . . . ?
Cl4 Ti1 N2 C20 -63.45(18) . . . . ?
Ti2 Ti1 N2 C20 -100.88(18) . . . . ?
O1 Ti1 N2 C21 -158.90(18) . . . . ?
Cl3 Ti1 N2 C21 -56.99(17) . . . . ?
Cl6 Ti1 N2 C21 88.6(3) . . . . ?
Cl5 Ti1 N2 C21 37.01(17) . . . . ?
Cl4 Ti1 N2 C21 116.52(17) . . . . ?
Ti2 Ti1 N2 C21 79.09(17) . . . . ?
C20 N2 C21 C22 -89.5(3) . . . . ?
Ti1 N2 C21 C22 90.5(2) . . . . ?
C20 N2 C21 C26 87.8(3) . . . . ?
Ti1 N2 C21 C26 -92.1(2) . . . . ?
C26 C21 C22 C23 3.3(4) . . . . ?
N2 C21 C22 C23 -179.5(2) . . . . ?
C26 C21 C22 C221 -172.5(2) . . . . ?
N2 C21 C22 C221 4.7(4) . . . . ?
C21 C22 C221 C222 100.7(3) . . . . ?
C23 C22 C221 C222 -75.0(3) . . . . ?
C21 C22 C221 C223 -135.7(2) . . . . ?
C23 C22 C221 C223 48.6(3) . . . . ?
C21 C22 C23 C24 -0.8(4) . . . . ?
C221 C22 C23 C24 175.1(2) . . . . ?
C22 C23 C24 C25 -1.5(4) . . . . ?
C23 C24 C25 C26 1.7(4) . . . . ?
C24 C25 C26 C21 0.6(4) . . . . ?
C24 C25 C26 C261 -176.4(2) . . . . ?
C22 C21 C26 C25 -3.2(4) . . . . ?
N2 C21 C26 C25 179.6(2) . . . . ?
C22 C21 C26 C261 173.9(2) . . . . ?
N2 C21 C26 C261 -3.3(4) . . . . ?
C25 C26 C261 C262 88.2(3) . . . . ?
C21 C26 C261 C262 -88.6(3) . . . . ?
C25 C26 C261 C263 -34.8(3) . . . . ?
C21 C26 C261 C263 148.3(3) . . . . ?
